data_4315250
loop_
_publ_author_name
'Elena V. Mutseneck'
'Susanne Bieller'
'Michael Bolte'
'Hans-Wolfram Lerner'
'Matthias Wagner'

_publ_section_title
;
 Fourth Generation Scorpionates: Coordination Behavior of a New Class of
 Conformationally Flexible Mixed-Donor (Pyrazol-1-yl)borates
;
_journal_name_full 'Inorganic Chemistry'
_journal_page_first 3540
_journal_page_last 3552
_journal_paper_doi 10.1021/ic100104t
_journal_volume 49
_journal_year 2010
_chemical_formula_sum 'C45 H46 B4 Cl4 Co2 N14'
_chemical_formula_weight 1085.86
_chemical_name_systematic ?
_space_group_IT_number 14
_symmetry_cell_setting monoclinic
_symmetry_space_group_name_Hall '-P 2ybc'
_symmetry_space_group_name_H-M 'P 1 21/c 1'
_atom_sites_solution_hydrogens geom
_atom_sites_solution_primary direct
_atom_sites_solution_secondary difmap
_audit_creation_method SHELXL-97
_cell_angle_alpha 90.00
_cell_angle_beta 110.323(5)
_cell_angle_gamma 90.00
_cell_formula_units_Z 2
_cell_length_a 10.1326(6)
_cell_length_b 22.9453(11)
_cell_length_c 11.8089(8)
_cell_measurement_reflns_used 26963
_cell_measurement_temperature 173(2)
_cell_measurement_theta_max 26.5
_cell_measurement_theta_min 2.1
_cell_volume 2574.6(3)
_computing_cell_refinement 'X-Area (Stoe & Cie, 2001)'
_computing_data_collection 'X-Area (Stoe & Cie, 2001)'
_computing_data_reduction 'X-Area (Stoe & Cie, 2001)'
_computing_molecular_graphics 'XP in SHELXTL-Plus (Sheldrick, 1991)'
_computing_publication_material SHELXL97
_computing_structure_refinement 'SHELXL97 (Sheldrick, 2008) '
_computing_structure_solution 'SHELXS97 (Sheldrick, 2008) '
_diffrn_ambient_temperature 173(2)
_diffrn_measured_fraction_theta_full 1.000
_diffrn_measured_fraction_theta_max 0.994
_diffrn_measurement_device_type 'STOE IPDS II two-circle-diffractometer'
_diffrn_measurement_method \w
_diffrn_radiation_monochromator graphite
_diffrn_radiation_source 'fine-focus sealed tube'
_diffrn_radiation_type MoK\a
_diffrn_radiation_wavelength 0.71073
_diffrn_reflns_av_R_equivalents 0.0833
_diffrn_reflns_av_sigmaI/netI 0.0440
_diffrn_reflns_limit_h_max 12
_diffrn_reflns_limit_h_min -12
_diffrn_reflns_limit_k_max 28
_diffrn_reflns_limit_k_min -25
_diffrn_reflns_limit_l_max 14
_diffrn_reflns_limit_l_min -14
_diffrn_reflns_number 37037
_diffrn_reflns_theta_full 25.00
_diffrn_reflns_theta_max 26.23
_diffrn_reflns_theta_min 2.04
_diffrn_standards_number 0
_exptl_absorpt_coefficient_mu 0.899
_exptl_absorpt_correction_T_max 0.9075
_exptl_absorpt_correction_T_min 0.7933
_exptl_absorpt_correction_type multi-scan
_exptl_absorpt_process_details 'MULABS (Spek, 2003; Blessing, 1995)'
_exptl_crystal_colour violet
_exptl_crystal_density_diffrn 1.401
_exptl_crystal_density_method 'not measured'
_exptl_crystal_description plate
_exptl_crystal_F_000 1112
_exptl_crystal_size_max 0.27
_exptl_crystal_size_mid 0.19
_exptl_crystal_size_min 0.11
_refine_diff_density_max 0.715
_refine_diff_density_min -1.243
_refine_diff_density_rms 0.078
_refine_ls_extinction_method none
_refine_ls_goodness_of_fit_ref 1.025
_refine_ls_hydrogen_treatment mixed
_refine_ls_matrix_type full
_refine_ls_number_parameters 316
_refine_ls_number_reflns 5168
_refine_ls_number_restraints 0
_refine_ls_restrained_S_all 1.025
_refine_ls_R_factor_all 0.0655
_refine_ls_R_factor_gt 0.0481
_refine_ls_shift/su_max 0.002
_refine_ls_shift/su_mean 0.000
_refine_ls_structure_factor_coef Fsqd
_refine_ls_weighting_details 'calc w=1/[\s^2^(Fo^2^)+(0.0849P)^2^+0.0000P] where P=(Fo^2^+2Fc^2^)/3'
_refine_ls_weighting_scheme calc
_refine_ls_wR_factor_gt 0.1258
_refine_ls_wR_factor_ref 0.1329
_reflns_number_gt 3876
_reflns_number_total 5168
_reflns_threshold_expression I>2\s(I)
_cod_data_source_file ic100104t_si_002_10.cif
_cod_data_source_block wa867
_cod_depositor_comments
;
The following automatic conversions were performed:

'_symmetry_cell_setting' value 'Monoclinic' changed to 'monoclinic'
according to the built-in table from CIF Core dictionary named
'cif_core.dic' version 2.4.1 from 2010-06-29.

Automatic conversion script
Id: cif_fix_values 1646 2011-03-28 12:23:43Z adriana 
;
_cod_original_sg_symbol_H-M 'P 21/c'
_cod_database_code 4315250

loop_
_symmetry_equiv_pos_as_xyz
'x, y, z'
'-x, y+1/2, -z+1/2'
'-x, -y, -z'
'x, -y-1/2, z-1/2'

loop_
_atom_site_label
_atom_site_type_symbol
_atom_site_fract_x
_atom_site_fract_y
_atom_site_fract_z
_atom_site_U_iso_or_equiv
_atom_site_adp_type
_atom_site_occupancy
_atom_site_symmetry_multiplicity
_atom_site_calc_flag
_atom_site_refinement_flags
_atom_site_disorder_assembly
_atom_site_disorder_group
Co1 Co 0.51195(4) 0.553262(16) 0.10999(3) 0.02928(13) Uani 1 1 d . . .
Cl1 Cl 0.48277(9) 0.44462(3) 0.08554(6) 0.03877(19) Uani 1 1 d . . .
N1 N 0.5353(2) 0.64694(9) 0.1629(2) 0.0260(5) Uani 1 1 d . . .
C1 C 0.5322(3) 0.67992(12) 0.0534(2) 0.0299(6) Uani 1 1 d . . .
H1A H 0.6133 0.6687 0.0311 0.045 Uiso 1 1 calc R . .
H1B H 0.5363 0.7218 0.0704 0.045 Uiso 1 1 calc R . .
H1C H 0.4451 0.6709 -0.0134 0.045 Uiso 1 1 calc R . .
B1 B 0.6762(3) 0.65256(14) 0.2701(3) 0.0295(6) Uani 1 1 d . . .
B2 B 0.4093(3) 0.66258(14) 0.2034(3) 0.0297(6) Uani 1 1 d . . .
N11 N 0.7687(2) 0.59653(10) 0.2798(2) 0.0331(5) Uani 1 1 d . . .
N12 N 0.7062(3) 0.54548(10) 0.2303(2) 0.0355(5) Uani 1 1 d . . .
C13 C 0.8037(3) 0.50369(14) 0.2675(3) 0.0450(8) Uani 1 1 d . . .
H13 H 0.7886 0.4637 0.2457 0.054 Uiso 1 1 calc R . .
C14 C 0.9296(3) 0.52701(16) 0.3422(4) 0.0522(9) Uani 1 1 d . . .
H14 H 1.0156 0.5070 0.3811 0.063 Uiso 1 1 calc R . .
C15 C 0.9033(3) 0.58541(15) 0.3476(3) 0.0457(8) Uani 1 1 d . . .
H15 H 0.9698 0.6136 0.3923 0.055 Uiso 1 1 calc R . .
N21 N 0.2928(2) 0.61385(10) 0.1613(2) 0.0351(5) Uani 1 1 d . . .
N22 N 0.3247(3) 0.56048(10) 0.1288(2) 0.0359(6) Uani 1 1 d . . .
C23 C 0.2108(3) 0.52696(15) 0.1081(4) 0.0501(9) Uani 1 1 d . . .
H23 H 0.2041 0.4873 0.0837 0.060 Uiso 1 1 calc R . .
C24 C 0.1039(4) 0.55845(16) 0.1276(4) 0.0550(9) Uani 1 1 d . . .
H24 H 0.0121 0.5452 0.1191 0.066 Uiso 1 1 calc R . .
C25 C 0.1599(3) 0.61318(15) 0.1620(4) 0.0484(8) Uani 1 1 d . . .
H25 H 0.1129 0.6450 0.1827 0.058 Uiso 1 1 calc R . .
N31 N 0.6225(2) 0.65014(10) 0.3795(2) 0.0316(5) Uani 1 1 d . . .
N32 N 0.4808(2) 0.65593(10) 0.3446(2) 0.0313(5) Uani 1 1 d . . .
C33 C 0.4461(4) 0.65659(14) 0.4445(3) 0.0428(7) Uani 1 1 d . . .
H33 H 0.3533 0.6603 0.4459 0.051 Uiso 1 1 calc R . .
C34 C 0.5660(4) 0.65109(14) 0.5443(3) 0.0466(8) Uani 1 1 d . . .
H34 H 0.5725 0.6503 0.6265 0.056 Uiso 1 1 calc R . .
C35 C 0.6746(4) 0.64690(14) 0.5001(3) 0.0418(7) Uani 1 1 d . . .
H35 H 0.7712 0.6424 0.5477 0.050 Uiso 1 1 calc R . .
C41 C 0.7722(3) 0.70973(13) 0.2776(3) 0.0323(6) Uani 1 1 d . . .
C42 C 0.8607(3) 0.71386(14) 0.2095(3) 0.0382(7) Uani 1 1 d . . .
H42 H 0.8649 0.6822 0.1591 0.046 Uiso 1 1 calc R . .
C43 C 0.9429(3) 0.76302(16) 0.2134(3) 0.0491(9) Uani 1 1 d . . .
H43 H 1.0029 0.7643 0.1670 0.059 Uiso 1 1 calc R . .
C44 C 0.9370(4) 0.80986(16) 0.2845(3) 0.0512(9) Uani 1 1 d . . .
H44 H 0.9918 0.8437 0.2864 0.061 Uiso 1 1 calc R . .
C45 C 0.8510(4) 0.80731(15) 0.3527(3) 0.0484(8) Uani 1 1 d . . .
H45 H 0.8468 0.8394 0.4022 0.058 Uiso 1 1 calc R . .
C46 C 0.7701(3) 0.75758(13) 0.3493(3) 0.0387(7) Uani 1 1 d . . .
H46 H 0.7120 0.7564 0.3974 0.046 Uiso 1 1 calc R . .
C51 C 0.3338(3) 0.72512(12) 0.1671(3) 0.0296(6) Uani 1 1 d . . .
C52 C 0.3725(3) 0.77340(12) 0.2433(3) 0.0350(6) Uani 1 1 d . . .
H52 H 0.4443 0.7690 0.3200 0.042 Uiso 1 1 calc R . .
C53 C 0.3098(3) 0.82753(13) 0.2112(3) 0.0396(7) Uani 1 1 d . . .
H53 H 0.3393 0.8595 0.2652 0.047 Uiso 1 1 calc R . .
C54 C 0.2039(3) 0.83495(13) 0.1000(3) 0.0364(6) Uani 1 1 d . . .
H54 H 0.1601 0.8719 0.0778 0.044 Uiso 1 1 calc R . .
C55 C 0.1628(3) 0.78819(13) 0.0218(3) 0.0345(6) Uani 1 1 d . . .
H55 H 0.0906 0.7929 -0.0546 0.041 Uiso 1 1 calc R . .
C56 C 0.2276(3) 0.73419(13) 0.0553(3) 0.0340(6) Uani 1 1 d . . .
H56 H 0.1987 0.7025 0.0004 0.041 Uiso 1 1 calc R . .
C2 C 0.4808(17) 0.5016(3) 0.5568(8) 0.098(5) Uani 0.50 1 d P . .
H2A H 0.4729 0.4675 0.6055 0.118 Uiso 0.50 1 calc PR . .
H2B H 0.4976 0.5356 0.6113 0.118 Uiso 0.50 1 calc PR . .
Cl2 Cl 0.3482(2) 0.50953(8) 0.4733(3) 0.1655(12) Uani 1 1 d . . .

loop_
_atom_site_aniso_label
_atom_site_aniso_U_11
_atom_site_aniso_U_22
_atom_site_aniso_U_33
_atom_site_aniso_U_23
_atom_site_aniso_U_13
_atom_site_aniso_U_12
Co1 0.0322(2) 0.0282(2) 0.0265(2) -0.00281(15) 0.00904(15) 0.00193(15)
Cl1 0.0595(5) 0.0264(4) 0.0313(4) -0.0011(3) 0.0170(3) 0.0032(3)
N1 0.0273(11) 0.0248(11) 0.0261(11) -0.0004(9) 0.0095(9) 0.0000(9)
C1 0.0354(14) 0.0269(14) 0.0274(13) -0.0008(11) 0.0108(11) -0.0001(11)
B1 0.0309(15) 0.0303(16) 0.0261(15) -0.0028(12) 0.0085(12) 0.0004(12)
B2 0.0296(15) 0.0296(16) 0.0313(16) -0.0036(13) 0.0124(13) -0.0010(12)
N11 0.0297(12) 0.0326(12) 0.0339(13) 0.0001(10) 0.0071(10) -0.0001(10)
N12 0.0366(13) 0.0306(13) 0.0371(13) -0.0007(10) 0.0100(11) 0.0033(10)
C13 0.0428(17) 0.0351(17) 0.054(2) 0.0063(14) 0.0125(15) 0.0108(14)
C14 0.0354(17) 0.048(2) 0.065(2) 0.0125(17) 0.0067(16) 0.0109(15)
C15 0.0288(15) 0.0474(19) 0.052(2) 0.0059(15) 0.0027(14) 0.0017(13)
N21 0.0293(12) 0.0294(13) 0.0480(15) -0.0039(11) 0.0152(11) -0.0010(10)
N22 0.0365(13) 0.0257(12) 0.0439(14) -0.0070(10) 0.0118(11) -0.0034(10)
C23 0.0424(18) 0.0353(17) 0.075(3) -0.0113(17) 0.0233(17) -0.0132(14)
C24 0.0342(16) 0.054(2) 0.080(3) -0.0094(19) 0.0228(17) -0.0154(15)
C25 0.0337(16) 0.0434(19) 0.074(2) -0.0073(17) 0.0266(16) -0.0030(14)
N31 0.0330(12) 0.0332(13) 0.0277(12) -0.0004(10) 0.0092(10) -0.0039(10)
N32 0.0362(12) 0.0291(12) 0.0323(12) -0.0006(10) 0.0168(10) 0.0020(10)
C33 0.058(2) 0.0404(17) 0.0426(18) 0.0015(14) 0.0339(16) 0.0061(15)
C34 0.074(2) 0.0411(18) 0.0297(15) 0.0019(13) 0.0248(16) 0.0021(17)
C35 0.0533(18) 0.0408(18) 0.0277(15) -0.0024(13) 0.0097(14) -0.0067(14)
C41 0.0273(13) 0.0348(15) 0.0307(14) 0.0025(12) 0.0051(11) -0.0028(11)
C42 0.0314(14) 0.0456(18) 0.0376(16) 0.0023(13) 0.0119(13) -0.0014(13)
C43 0.0330(15) 0.058(2) 0.053(2) 0.0156(17) 0.0110(14) -0.0075(15)
C44 0.0416(17) 0.0447(19) 0.055(2) 0.0188(17) 0.0010(16) -0.0140(15)
C45 0.0470(18) 0.0354(17) 0.052(2) 0.0010(15) 0.0033(16) -0.0097(14)
C46 0.0371(15) 0.0360(16) 0.0402(16) -0.0032(13) 0.0099(13) -0.0052(13)
C51 0.0283(13) 0.0304(14) 0.0315(14) -0.0024(11) 0.0124(11) -0.0011(11)
C52 0.0371(15) 0.0314(15) 0.0340(15) -0.0048(12) 0.0091(12) 0.0029(12)
C53 0.0455(17) 0.0304(16) 0.0404(17) -0.0075(13) 0.0118(14) 0.0026(13)
C54 0.0368(15) 0.0308(15) 0.0419(16) 0.0018(13) 0.0139(13) 0.0054(12)
C55 0.0283(13) 0.0391(16) 0.0342(15) 0.0013(12) 0.0085(12) 0.0036(12)
C56 0.0304(14) 0.0342(15) 0.0354(15) -0.0087(12) 0.0090(12) -0.0007(12)
C2 0.224(14) 0.015(3) 0.041(4) 0.007(3) 0.029(6) -0.012(5)
Cl2 0.1220(15) 0.0805(11) 0.321(4) -0.0280(16) 0.111(2) -0.0260(10)

loop_
_atom_type_symbol
_atom_type_description
_atom_type_scat_dispersion_real
_atom_type_scat_dispersion_imag
_atom_type_scat_source
C C 0.0033 0.0016 'International Tables Vol C Tables 4.2.6.8 and 6.1.1.4'
H H 0.0000 0.0000 'International Tables Vol C Tables 4.2.6.8 and 6.1.1.4'
B B 0.0013 0.0007 'International Tables Vol C Tables 4.2.6.8 and 6.1.1.4'
Cl Cl 0.1484 0.1585 'International Tables Vol C Tables 4.2.6.8 and 6.1.1.4'
Co Co 0.3494 0.9721 'International Tables Vol C Tables 4.2.6.8 and 6.1.1.4'
N N 0.0061 0.0033 'International Tables Vol C Tables 4.2.6.8 and 6.1.1.4'

loop_
_geom_angle_atom_site_label_1
_geom_angle_atom_site_label_2
_geom_angle_atom_site_label_3
_geom_angle
_geom_angle_site_symmetry_1
_geom_angle_site_symmetry_3
_geom_angle_publ_flag
N22 Co1 N12 132.07(11) . . ?
N22 Co1 N1 84.31(9) . . ?
N12 Co1 N1 84.51(9) . . ?
N22 Co1 Cl1 117.35(8) . 3_665 ?
N12 Co1 Cl1 110.58(8) . 3_665 ?
N1 Co1 Cl1 102.79(6) . 3_665 ?
N22 Co1 Cl1 90.95(7) . . ?
N12 Co1 Cl1 92.32(7) . . ?
N1 Co1 Cl1 170.12(6) . . ?
Cl1 Co1 Cl1 87.09(3) 3_665 . ?
Co1 Cl1 Co1 92.92(3) 3_665 . ?
C1 N1 B1 113.7(2) . . ?
C1 N1 B2 112.3(2) . . ?
B1 N1 B2 110.6(2) . . ?
C1 N1 Co1 106.14(16) . . ?
B1 N1 Co1 106.69(16) . . ?
B2 N1 Co1 106.93(16) . . ?
N1 C1 H1A 109.5 . . ?
N1 C1 H1B 109.5 . . ?
H1A C1 H1B 109.5 . . ?
N1 C1 H1C 109.5 . . ?
H1A C1 H1C 109.5 . . ?
H1B C1 H1C 109.5 . . ?
N1 B1 N31 100.7(2) . . ?
N1 B1 N11 110.4(2) . . ?
N31 B1 N11 106.3(2) . . ?
N1 B1 C41 118.5(2) . . ?
N31 B1 C41 111.0(2) . . ?
N11 B1 C41 109.1(2) . . ?
N1 B2 N21 110.2(2) . . ?
N1 B2 N32 100.3(2) . . ?
N21 B2 N32 106.5(2) . . ?
N1 B2 C51 119.3(2) . . ?
N21 B2 C51 108.2(2) . . ?
N32 B2 C51 111.6(2) . . ?
C15 N11 N12 108.5(2) . . ?
C15 N11 B1 130.9(3) . . ?
N12 N11 B1 119.7(2) . . ?
C13 N12 N11 107.2(2) . . ?
C13 N12 Co1 137.0(2) . . ?
N11 N12 Co1 115.16(17) . . ?
N12 C13 C14 110.2(3) . . ?
N12 C13 H13 124.9 . . ?
C14 C13 H13 124.9 . . ?
C15 C14 C13 104.9(3) . . ?
C15 C14 H14 127.6 . . ?
C13 C14 H14 127.6 . . ?
N11 C15 C14 109.3(3) . . ?
N11 C15 H15 125.3 . . ?
C14 C15 H15 125.3 . . ?
C25 N21 N22 109.1(2) . . ?
C25 N21 B2 130.2(2) . . ?
N22 N21 B2 120.3(2) . . ?
C23 N22 N21 107.2(2) . . ?
C23 N22 Co1 136.6(2) . . ?
N21 N22 Co1 115.88(17) . . ?
N22 C23 C24 110.1(3) . . ?
N22 C23 H23 124.9 . . ?
C24 C23 H23 124.9 . . ?
C25 C24 C23 105.0(3) . . ?
C25 C24 H24 127.5 . . ?
C23 C24 H24 127.5 . . ?
N21 C25 C24 108.5(3) . . ?
N21 C25 H25 125.7 . . ?
C24 C25 H25 125.7 . . ?
C35 N31 N32 108.3(2) . . ?
C35 N31 B1 139.3(3) . . ?
N32 N31 B1 112.4(2) . . ?
C33 N32 N31 107.9(3) . . ?
C33 N32 B2 139.8(3) . . ?
N31 N32 B2 112.3(2) . . ?
N32 C33 C34 109.2(3) . . ?
N32 C33 H33 125.4 . . ?
C34 C33 H33 125.4 . . ?
C33 C34 C35 105.5(3) . . ?
C33 C34 H34 127.3 . . ?
C35 C34 H34 127.3 . . ?
N31 C35 C34 109.2(3) . . ?
N31 C35 H35 125.4 . . ?
C34 C35 H35 125.4 . . ?
C46 C41 C42 116.4(3) . . ?
C46 C41 B1 122.5(3) . . ?
C42 C41 B1 121.1(3) . . ?
C43 C42 C41 122.0(3) . . ?
C43 C42 H42 119.0 . . ?
C41 C42 H42 119.0 . . ?
C44 C43 C42 120.0(3) . . ?
C44 C43 H43 120.0 . . ?
C42 C43 H43 120.0 . . ?
C45 C44 C43 119.6(3) . . ?
C45 C44 H44 120.2 . . ?
C43 C44 H44 120.2 . . ?
C44 C45 C46 120.1(3) . . ?
C44 C45 H45 119.9 . . ?
C46 C45 H45 119.9 . . ?
C41 C46 C45 122.0(3) . . ?
C41 C46 H46 119.0 . . ?
C45 C46 H46 119.0 . . ?
C52 C51 C56 116.3(3) . . ?
C52 C51 B2 122.3(2) . . ?
C56 C51 B2 121.4(2) . . ?
C53 C52 C51 122.3(3) . . ?
C53 C52 H52 118.8 . . ?
C51 C52 H52 118.8 . . ?
C52 C53 C54 119.9(3) . . ?
C52 C53 H53 120.0 . . ?
C54 C53 H53 120.0 . . ?
C55 C54 C53 119.4(3) . . ?
C55 C54 H54 120.3 . . ?
C53 C54 H54 120.3 . . ?
C54 C55 C56 119.9(3) . . ?
C54 C55 H55 120.1 . . ?
C56 C55 H55 120.1 . . ?
C55 C56 C51 122.1(3) . . ?
C55 C56 H56 118.9 . . ?
C51 C56 H56 118.9 . . ?
Cl2 C2 Cl2 127.6(6) . 3_666 ?
Cl2 C2 H2A 105.4 . . ?
Cl2 C2 H2A 105.4 3_666 . ?
Cl2 C2 H2B 105.4 . . ?
Cl2 C2 H2B 105.4 3_666 . ?
H2A C2 H2B 106.0 . . ?
C2 Cl2 C2 52.4(6) . 3_666 ?

loop_
_geom_bond_atom_site_label_1
_geom_bond_atom_site_label_2
_geom_bond_distance
_geom_bond_site_symmetry_2
_geom_bond_publ_flag
Co1 N22 1.993(2) . ?
Co1 N12 1.995(2) . ?
Co1 N1 2.228(2) . ?
Co1 Cl1 2.3288(8) 3_665 ?
Co1 Cl1 2.5151(8) . ?
Cl1 Co1 2.3287(8) 3_665 ?
N1 C1 1.490(3) . ?
N1 B1 1.550(4) . ?
N1 B2 1.552(4) . ?
C1 H1A 0.9800 . ?
C1 H1B 0.9800 . ?
C1 H1C 0.9800 . ?
B1 N31 1.567(4) . ?
B1 N11 1.572(4) . ?
B1 C41 1.617(4) . ?
B2 N21 1.576(4) . ?
B2 N32 1.578(4) . ?
B2 C51 1.613(4) . ?
N11 C15 1.344(4) . ?
N11 N12 1.363(3) . ?
N12 C13 1.336(4) . ?
C13 C14 1.383(5) . ?
C13 H13 0.9500 . ?
C14 C15 1.372(5) . ?
C14 H14 0.9500 . ?
C15 H15 0.9500 . ?
N21 C25 1.349(4) . ?
N21 N22 1.355(3) . ?
N22 C23 1.337(4) . ?
C23 C24 1.386(5) . ?
C23 H23 0.9500 . ?
C24 C25 1.380(5) . ?
C24 H24 0.9500 . ?
C25 H25 0.9500 . ?
N31 C35 1.338(4) . ?
N31 N32 1.356(3) . ?
N32 C33 1.342(4) . ?
C33 C34 1.373(5) . ?
C33 H33 0.9500 . ?
C34 C35 1.375(5) . ?
C34 H34 0.9500 . ?
C35 H35 0.9500 . ?
C41 C46 1.391(4) . ?
C41 C42 1.401(4) . ?
C42 C43 1.393(4) . ?
C42 H42 0.9500 . ?
C43 C44 1.378(5) . ?
C43 H43 0.9500 . ?
C44 C45 1.377(5) . ?
C44 H44 0.9500 . ?
C45 C46 1.398(4) . ?
C45 H45 0.9500 . ?
C46 H46 0.9500 . ?
C51 C52 1.395(4) . ?
C51 C56 1.399(4) . ?
C52 C53 1.387(4) . ?
C52 H52 0.9500 . ?
C53 C54 1.387(4) . ?
C53 H53 0.9500 . ?
C54 C55 1.382(4) . ?
C54 H54 0.9500 . ?
C55 C56 1.394(4) . ?
C55 H55 0.9500 . ?
C56 H56 0.9500 . ?
C2 Cl2 1.375(14) . ?
C2 Cl2 1.903(16) 3_666 ?
C2 H2A 0.9900 . ?
C2 H2B 0.9900 . ?
Cl2 C2 1.903(16) 3_666 ?

loop_
_geom_torsion_atom_site_label_1
_geom_torsion_atom_site_label_2
_geom_torsion_atom_site_label_3
_geom_torsion_atom_site_label_4
_geom_torsion
_geom_torsion_site_symmetry_1
_geom_torsion_site_symmetry_2
_geom_torsion_site_symmetry_3
_geom_torsion_site_symmetry_4
_geom_torsion_publ_flag
N22 Co1 Cl1 Co1 117.33(8) . . . 3_665 ?
N12 Co1 Cl1 Co1 -110.50(8) . . . 3_665 ?
N1 Co1 Cl1 Co1 178.5(3) . . . 3_665 ?
Cl1 Co1 Cl1 Co1 0.0 3_665 . . 3_665 ?
N22 Co1 N1 C1 -111.41(17) . . . . ?
N12 Co1 N1 C1 115.28(17) . . . . ?
Cl1 Co1 N1 C1 5.39(16) 3_665 . . . ?
Cl1 Co1 N1 C1 -173.1(3) . . . . ?
N22 Co1 N1 B1 127.00(18) . . . . ?
N12 Co1 N1 B1 -6.31(17) . . . . ?
Cl1 Co1 N1 B1 -116.21(16) 3_665 . . . ?
Cl1 Co1 N1 B1 65.4(4) . . . . ?
N22 Co1 N1 B2 8.62(17) . . . . ?
N12 Co1 N1 B2 -124.69(18) . . . . ?
Cl1 Co1 N1 B2 125.42(16) 3_665 . . . ?
Cl1 Co1 N1 B2 -53.0(4) . . . . ?
C1 N1 B1 N31 146.6(2) . . . . ?
B2 N1 B1 N31 19.2(3) . . . . ?
Co1 N1 B1 N31 -96.75(19) . . . . ?
C1 N1 B1 N11 -101.4(3) . . . . ?
B2 N1 B1 N11 131.2(2) . . . . ?
Co1 N1 B1 N11 15.2(2) . . . . ?
C1 N1 B1 C41 25.4(3) . . . . ?
B2 N1 B1 C41 -102.0(3) . . . . ?
Co1 N1 B1 C41 142.1(2) . . . . ?
C1 N1 B2 N21 101.2(3) . . . . ?
B1 N1 B2 N21 -130.6(2) . . . . ?
Co1 N1 B2 N21 -14.8(3) . . . . ?
C1 N1 B2 N32 -146.9(2) . . . . ?
B1 N1 B2 N32 -18.7(3) . . . . ?
Co1 N1 B2 N32 97.09(18) . . . . ?
C1 N1 B2 C51 -24.8(3) . . . . ?
B1 N1 B2 C51 103.4(3) . . . . ?
Co1 N1 B2 C51 -140.8(2) . . . . ?
N1 B1 N11 C15 170.4(3) . . . . ?
N31 B1 N11 C15 -81.2(4) . . . . ?
C41 B1 N11 C15 38.5(4) . . . . ?
N1 B1 N11 N12 -22.4(3) . . . . ?
N31 B1 N11 N12 86.0(3) . . . . ?
C41 B1 N11 N12 -154.3(2) . . . . ?
C15 N11 N12 C13 -0.6(3) . . . . ?
B1 N11 N12 C13 -170.5(3) . . . . ?
C15 N11 N12 Co1 -172.9(2) . . . . ?
B1 N11 N12 Co1 17.2(3) . . . . ?
N22 Co1 N12 C13 108.1(3) . . . . ?
N1 Co1 N12 C13 -174.7(3) . . . . ?
Cl1 Co1 N12 C13 -73.1(3) 3_665 . . . ?
Cl1 Co1 N12 C13 14.7(3) . . . . ?
N22 Co1 N12 N11 -82.8(2) . . . . ?
N1 Co1 N12 N11 -5.52(19) . . . . ?
Cl1 Co1 N12 N11 96.10(19) 3_665 . . . ?
Cl1 Co1 N12 N11 -176.14(19) . . . . ?
N11 N12 C13 C14 0.6(4) . . . . ?
Co1 N12 C13 C14 170.4(3) . . . . ?
N12 C13 C14 C15 -0.4(4) . . . . ?
N12 N11 C15 C14 0.4(4) . . . . ?
B1 N11 C15 C14 168.7(3) . . . . ?
C13 C14 C15 N11 0.0(4) . . . . ?
N1 B2 N21 C25 -169.8(3) . . . . ?
N32 B2 N21 C25 82.3(4) . . . . ?
C51 B2 N21 C25 -37.8(4) . . . . ?
N1 B2 N21 N22 17.7(4) . . . . ?
N32 B2 N21 N22 -90.2(3) . . . . ?
C51 B2 N21 N22 149.7(3) . . . . ?
C25 N21 N22 C23 0.6(4) . . . . ?
B2 N21 N22 C23 174.5(3) . . . . ?
C25 N21 N22 Co1 175.6(2) . . . . ?
B2 N21 N22 Co1 -10.5(3) . . . . ?
N12 Co1 N22 C23 -109.1(4) . . . . ?
N1 Co1 N22 C23 173.6(4) . . . . ?
Cl1 Co1 N22 C23 72.1(4) 3_665 . . . ?
Cl1 Co1 N22 C23 -15.1(4) . . . . ?
N12 Co1 N22 N21 77.9(2) . . . . ?
N1 Co1 N22 N21 0.6(2) . . . . ?
Cl1 Co1 N22 N21 -100.9(2) 3_665 . . . ?
Cl1 Co1 N22 N21 171.9(2) . . . . ?
N21 N22 C23 C24 -0.2(4) . . . . ?
Co1 N22 C23 C24 -173.6(3) . . . . ?
N22 C23 C24 C25 -0.3(5) . . . . ?
N22 N21 C25 C24 -0.8(4) . . . . ?
B2 N21 C25 C24 -173.9(3) . . . . ?
C23 C24 C25 N21 0.7(4) . . . . ?
N1 B1 N31 C35 172.2(3) . . . . ?
N11 B1 N31 C35 57.1(4) . . . . ?
C41 B1 N31 C35 -61.4(5) . . . . ?
N1 B1 N31 N32 -12.2(3) . . . . ?
N11 B1 N31 N32 -127.3(2) . . . . ?
C41 B1 N31 N32 114.2(2) . . . . ?
C35 N31 N32 C33 0.4(3) . . . . ?
B1 N31 N32 C33 -176.6(2) . . . . ?
C35 N31 N32 B2 177.8(2) . . . . ?
B1 N31 N32 B2 0.8(3) . . . . ?
N1 B2 N32 C33 -172.9(3) . . . . ?
N21 B2 N32 C33 -58.1(4) . . . . ?
C51 B2 N32 C33 59.8(5) . . . . ?
N1 B2 N32 N31 10.9(3) . . . . ?
N21 B2 N32 N31 125.7(2) . . . . ?
C51 B2 N32 N31 -116.4(2) . . . . ?
N31 N32 C33 C34 -0.1(3) . . . . ?
B2 N32 C33 C34 -176.4(3) . . . . ?
N32 C33 C34 C35 -0.2(4) . . . . ?
N32 N31 C35 C34 -0.5(3) . . . . ?
B1 N31 C35 C34 175.2(3) . . . . ?
C33 C34 C35 N31 0.4(4) . . . . ?
N1 B1 C41 C46 97.9(3) . . . . ?
N31 B1 C41 C46 -17.9(4) . . . . ?
N11 B1 C41 C46 -134.6(3) . . . . ?
N1 B1 C41 C42 -81.0(3) . . . . ?
N31 B1 C41 C42 163.3(3) . . . . ?
N11 B1 C41 C42 46.5(3) . . . . ?
C46 C41 C42 C43 0.2(4) . . . . ?
B1 C41 C42 C43 179.2(3) . . . . ?
C41 C42 C43 C44 -0.9(5) . . . . ?
C42 C43 C44 C45 0.9(5) . . . . ?
C43 C44 C45 C46 -0.3(5) . . . . ?
C42 C41 C46 C45 0.5(4) . . . . ?
B1 C41 C46 C45 -178.4(3) . . . . ?
C44 C45 C46 C41 -0.5(5) . . . . ?
N1 B2 C51 C52 -93.5(3) . . . . ?
N21 B2 C51 C52 139.6(3) . . . . ?
N32 B2 C51 C52 22.8(4) . . . . ?
N1 B2 C51 C56 84.9(3) . . . . ?
N21 B2 C51 C56 -42.0(3) . . . . ?
N32 B2 C51 C56 -158.9(2) . . . . ?
C56 C51 C52 C53 0.1(4) . . . . ?
B2 C51 C52 C53 178.5(3) . . . . ?
C51 C52 C53 C54 0.4(5) . . . . ?
C52 C53 C54 C55 -0.5(5) . . . . ?
C53 C54 C55 C56 0.1(4) . . . . ?
C54 C55 C56 C51 0.4(4) . . . . ?
C52 C51 C56 C55 -0.5(4) . . . . ?
B2 C51 C56 C55 -179.0(3) . . . . ?
Cl2 C2 Cl2 C2 0.0 3_666 . . 3_666 ?
